data_7709052
loop_
_publ_author_name
'Stevanovi\'c, Nevena'
'Zlatar, Matija'
'Novakovi\'c, Irena'
'Pevec, Andrej'
'Radanovi\'c, Du\<sanka'
'Mati\'c, Ivana Z'
'\/Dor\/di\'c Crnogorac, Marija'
'Stanojkovi\'c, Tatjana'
'Vuj\<ci\'c, Miroslava'
'Gruden, Maja'
'Sladi\'c, Du\<san'
'An\/delkovi\'c, Katarina'
'Turel, Iztok'
'\<Cobelji\'c, Bo\<zidar'

_publ_section_title
;
 Cu(II), Mn(II) and Zn(II) complexes of hydrazones with a quaternary
 ammonium moiety: synthesis, experimental and theoretical characterization
 and cytotoxic activity.
;
_journal_issue 1
_journal_name_full 'Dalton transactions (Cambridge, England : 2003)'
_journal_page_first 185
_journal_page_last 196
_journal_paper_doi 10.1039/d1dt03169d
_journal_volume 51
_journal_year 2021
_chemical_formula_sum 'C10 H16 N10 O S Zn'
_chemical_formula_weight 389.76
_space_group_crystal_system monoclinic
_space_group_IT_number 14
_space_group_name_Hall '-P 2ybc'
_space_group_name_H-M_alt 'P 1 21/c 1'
_atom_sites_solution_hydrogens geom
_audit_creation_method SHELXL-2018/3
_audit_update_record
;
2021-11-08 deposited with the CCDC.	2021-11-22 downloaded from the CCDC.
;
_cell_angle_alpha 90
_cell_angle_beta 111.237(10)
_cell_angle_gamma 90
_cell_formula_units_Z 4
_cell_length_a 13.0826(10)
_cell_length_b 10.2506(7)
_cell_length_c 13.1685(13)
_cell_measurement_reflns_used 3220
_cell_measurement_temperature 293(2)
_cell_measurement_theta_max 25.7050
_cell_measurement_theta_min 3.2910
_cell_volume 1646.0(3)
_computing_cell_refinement 'CrysAlis PRO (Agilent, 2011)'
_computing_data_collection 'CrysAlis PRO (Agilent, 2011)'
_computing_data_reduction 'CrysAlis PRO (Agilent, 2011)'
_computing_publication_material 'WinGX (Farrugia, 1999)'
_computing_structure_refinement 'SHELXL-2018/3 (Sheldrick, 2018)'
_computing_structure_solution 'SHELXS-97 (Sheldrick, 2008)'
_diffrn_ambient_temperature 293(2)
_diffrn_detector_area_resol_mean 10.4933
_diffrn_measured_fraction_theta_full 1.000
_diffrn_measured_fraction_theta_max 1.000
_diffrn_measurement_device_type 'SuperNova, Dual, Cu at zero, Atlas'
_diffrn_measurement_method '\w scans'
_diffrn_radiation_type MoK\a
_diffrn_radiation_wavelength 0.71073
_diffrn_reflns_av_R_equivalents 0.0315
_diffrn_reflns_av_unetI/netI 0.0321
_diffrn_reflns_Laue_measured_fraction_full 1.000
_diffrn_reflns_Laue_measured_fraction_max 1.000
_diffrn_reflns_limit_h_max 16
_diffrn_reflns_limit_h_min -16
_diffrn_reflns_limit_k_max 13
_diffrn_reflns_limit_k_min -13
_diffrn_reflns_limit_l_max 16
_diffrn_reflns_limit_l_min -17
_diffrn_reflns_number 13910
_diffrn_reflns_point_group_measured_fraction_full 1.000
_diffrn_reflns_point_group_measured_fraction_max 1.000
_diffrn_reflns_theta_full 25.242
_diffrn_reflns_theta_max 27.479
_diffrn_reflns_theta_min 2.589
_exptl_absorpt_coefficient_mu 1.639
_exptl_absorpt_correction_T_max 1.00000
_exptl_absorpt_correction_T_min 0.54625
_exptl_absorpt_correction_type multi-scan
_exptl_absorpt_process_details 'CrysAlis PRO; Oxford Diffraction, 2009'
_exptl_crystal_colour yellow
_exptl_crystal_density_diffrn 1.573
_exptl_crystal_description prism
_exptl_crystal_F_000 800
_exptl_crystal_size_max 0.600
_exptl_crystal_size_mid 0.300
_exptl_crystal_size_min 0.200
_refine_diff_density_max 0.626
_refine_diff_density_min -0.774
_refine_diff_density_rms 0.061
_refine_ls_extinction_method none
_refine_ls_goodness_of_fit_ref 1.084
_refine_ls_hydrogen_treatment constr
_refine_ls_matrix_type full
_refine_ls_number_parameters 212
_refine_ls_number_reflns 3779
_refine_ls_number_restraints 0
_refine_ls_restrained_S_all 1.084
_refine_ls_R_factor_all 0.0840
_refine_ls_R_factor_gt 0.0481
_refine_ls_shift/su_max 0.0001
_refine_ls_shift/su_mean 0.0001
_refine_ls_structure_factor_coef Fsqd
_refine_ls_weighting_details 'w=1/[\s^2^(Fo^2^)+(0.0343P)^2^+1.8652P] where P=(Fo^2^+2Fc^2^)/3'
_refine_ls_weighting_scheme calc
_refine_ls_wR_factor_gt 0.1047
_refine_ls_wR_factor_ref 0.1230
_reflns_Friedel_coverage 0.000
_reflns_number_gt 2489
_reflns_number_total 3779
_reflns_threshold_expression 'I > 2\s(I)'
_cod_data_source_file d1dt03169d2.cif
_cod_data_source_block 3
_cod_depositor_comments 'Adding full bibliography for 7709050--7709052.cif.'
_cod_original_sg_symbol_H-M 'P 21/c'
_cod_database_code 7709052
_shelx_shelxl_version_number 2018/3
_shelx_space_group_comment
;
The symmetry employed for this shelxl refinement is uniquely defined
by the following loop, which should always be used as a source of
symmetry information in preference to the above space-group names.
They are only intended as comments.
;
_shelx_estimated_absorpt_t_min 0.440
_shelx_estimated_absorpt_t_max 0.735

loop_
_space_group_symop_operation_xyz
'x, y, z'
'-x, y+1/2, -z+1/2'
'-x, -y, -z'
'x, -y-1/2, z-1/2'

loop_
_atom_site_label
_atom_site_type_symbol
_atom_site_fract_x
_atom_site_fract_y
_atom_site_fract_z
_atom_site_U_iso_or_equiv
_atom_site_adp_type
_atom_site_occupancy
_atom_site_site_symmetry_order
_atom_site_calc_flag
_atom_site_refinement_flags_posn
_atom_site_refinement_flags_adp
_atom_site_refinement_flags_occupancy
_atom_site_disorder_assembly
_atom_site_disorder_group
Zn1 Zn 0.29408(4) 0.80305(5) 0.03169(4) 0.06880(19) Uani 1 1 d . . . . .
S1 S 0.56672(9) 0.78151(15) -0.10538(12) 0.0892(4) Uani 1 1 d . . . . .
N1 N 0.4500(3) 0.7567(4) 0.0104(3) 0.0730(10) Uani 1 1 d . . . . .
N2 N 0.2930(2) 0.9226(3) -0.0948(3) 0.0552(7) Uani 1 1 d . . . . .
N3 N 0.2060(2) 1.0053(3) -0.1434(3) 0.0568(8) Uani 1 1 d . . . . .
N4 N 0.0418(2) 1.2113(3) -0.1266(2) 0.0469(7) Uani 1 1 d . . . . .
N5 N 0.3430(3) 0.8671(5) 0.1825(3) 0.0941(13) Uani 1 1 d . . . . .
N6 N 0.2990(3) 0.9516(5) 0.2089(3) 0.0895(13) Uani 1 1 d . . . . .
N7 N 0.2573(4) 1.0369(6) 0.2368(5) 0.146(2) Uani 1 1 d . . . . .
N8 N 0.2337(5) 0.6197(5) 0.0097(5) 0.1011(16) Uani 1 1 d . . . . .
N9 N 0.1652(3) 0.6008(3) -0.0354(3) 0.0490(8) Uani 1 1 d . . . . .
N10 N 0.0688(5) 0.5759(4) -0.0808(4) 0.1187(17) Uani 1 1 d . . . . .
O1 O 0.1335(2) 0.9070(3) -0.0265(2) 0.0643(7) Uani 1 1 d . . . . .
C1 C 0.5338(4) 0.6677(5) 0.0482(5) 0.0909(15) Uani 1 1 d . . . . .
H1 H 0.541689 0.612229 0.106471 0.109 Uiso 1 1 calc R U . . .
C2 C 0.6032(4) 0.6673(5) -0.0057(5) 0.0942(17) Uani 1 1 d . . . . .
H2 H 0.663200 0.611849 0.009475 0.113 Uiso 1 1 calc R U . . .
C3 C 0.4570(3) 0.8237(4) -0.0720(3) 0.0603(10) Uani 1 1 d . . . . .
C4 C 0.3741(3) 0.9200(4) -0.1303(3) 0.0580(9) Uani 1 1 d . . . . .
C5 C 0.3822(4) 1.0011(5) -0.2197(4) 0.0837(14) Uani 1 1 d . . . . .
H5A H 0.343694 1.081658 -0.223152 0.126 Uiso 1 1 calc R U . . .
H5B H 0.350222 0.955222 -0.287504 0.126 Uiso 1 1 calc R U . . .
H5C H 0.457900 1.019017 -0.206757 0.126 Uiso 1 1 calc R U . . .
C6 C 0.1316(3) 0.9863(3) -0.0986(3) 0.0470(8) Uani 1 1 d . . . . .
C7 C 0.0275(3) 1.0676(3) -0.1477(3) 0.0536(9) Uani 1 1 d . . . . .
H7A H -0.001716 1.053591 -0.225902 0.064 Uiso 1 1 calc R U . . .
H7B H -0.026581 1.035924 -0.119110 0.064 Uiso 1 1 calc R U . . .
C8 C 0.0976(3) 1.2365(4) -0.0073(3) 0.0616(10) Uani 1 1 d . . . . .
H8A H 0.056795 1.195740 0.031725 0.092 Uiso 1 1 calc R U . . .
H8B H 0.101301 1.328774 0.005909 0.092 Uiso 1 1 calc R U . . .
H8C H 0.170432 1.201037 0.017102 0.092 Uiso 1 1 calc R U . . .
C9 C 0.1054(4) 1.2737(4) -0.1885(4) 0.0682(11) Uani 1 1 d . . . . .
H9A H 0.176010 1.232817 -0.168583 0.102 Uiso 1 1 calc R U . . .
H9B H 0.114760 1.364926 -0.171129 0.102 Uiso 1 1 calc R U . . .
H9C H 0.066159 1.263183 -0.265263 0.102 Uiso 1 1 calc R U . . .
C10 C -0.0711(3) 1.2711(4) -0.1645(3) 0.0646(10) Uani 1 1 d . . . . .
H10A H -0.109294 1.250433 -0.239875 0.097 Uiso 1 1 calc R U . . .
H10B H -0.064822 1.364062 -0.155660 0.097 Uiso 1 1 calc R U . . .
H10C H -0.110948 1.236807 -0.121907 0.097 Uiso 1 1 calc R U . . .

loop_
_atom_site_aniso_label
_atom_site_aniso_U_11
_atom_site_aniso_U_22
_atom_site_aniso_U_33
_atom_site_aniso_U_23
_atom_site_aniso_U_13
_atom_site_aniso_U_12
Zn1 0.0700(3) 0.0639(3) 0.0890(4) 0.0139(2) 0.0486(3) 0.0209(2)
S1 0.0504(6) 0.1143(10) 0.1166(10) -0.0276(8) 0.0465(6) 0.0034(6)
N1 0.057(2) 0.075(2) 0.095(3) 0.001(2) 0.0376(19) 0.0211(18)
N2 0.0439(16) 0.0518(17) 0.074(2) -0.0094(15) 0.0268(15) 0.0021(14)
N3 0.0500(17) 0.0530(18) 0.076(2) 0.0016(15) 0.0329(16) 0.0040(14)
N4 0.0511(16) 0.0391(14) 0.0604(17) 0.0054(12) 0.0320(14) 0.0041(13)
N5 0.076(3) 0.129(4) 0.082(3) 0.006(3) 0.034(2) 0.039(3)
N6 0.057(2) 0.131(4) 0.085(3) -0.025(3) 0.031(2) -0.009(3)
N7 0.104(4) 0.184(6) 0.156(5) -0.087(5) 0.056(4) -0.002(4)
N8 0.115(4) 0.067(3) 0.141(5) 0.032(3) 0.070(4) 0.042(3)
N9 0.062(2) 0.0265(14) 0.0478(19) -0.0063(12) 0.0070(17) -0.0099(17)
N10 0.176(6) 0.079(3) 0.118(4) -0.014(3) 0.072(4) 0.006(3)
O1 0.0576(15) 0.0588(16) 0.0896(19) 0.0224(14) 0.0423(14) 0.0111(13)
C1 0.069(3) 0.082(3) 0.124(4) 0.006(3) 0.038(3) 0.027(3)
C2 0.051(2) 0.082(3) 0.151(5) -0.022(3) 0.039(3) 0.015(2)
C3 0.0419(19) 0.066(2) 0.079(3) -0.024(2) 0.0291(19) -0.0031(18)
C4 0.050(2) 0.062(2) 0.070(2) -0.0150(19) 0.0301(19) -0.0087(18)
C5 0.068(3) 0.105(4) 0.094(3) 0.004(3) 0.050(3) -0.005(3)
C6 0.0455(18) 0.0350(16) 0.066(2) -0.0054(15) 0.0272(16) -0.0017(14)
C7 0.050(2) 0.0402(18) 0.076(2) 0.0004(16) 0.0296(18) -0.0015(15)
C8 0.068(2) 0.056(2) 0.065(2) -0.0042(18) 0.028(2) 0.0030(19)
C9 0.078(3) 0.053(2) 0.094(3) 0.008(2) 0.056(2) -0.006(2)
C10 0.057(2) 0.058(2) 0.086(3) 0.017(2) 0.034(2) 0.0196(19)

loop_
_atom_type_symbol
_atom_type_description
_atom_type_scat_dispersion_real
_atom_type_scat_dispersion_imag
_atom_type_scat_source
C C 0.0033 0.0016 'International Tables Vol C Tables 4.2.6.8 and 6.1.1.4'
H H 0.0000 0.0000 'International Tables Vol C Tables 4.2.6.8 and 6.1.1.4'
N N 0.0061 0.0033 'International Tables Vol C Tables 4.2.6.8 and 6.1.1.4'
O O 0.0106 0.0060 'International Tables Vol C Tables 4.2.6.8 and 6.1.1.4'
S S 0.1246 0.1234 'International Tables Vol C Tables 4.2.6.8 and 6.1.1.4'
Zn Zn 0.2839 1.4301 'International Tables Vol C Tables 4.2.6.8 and 6.1.1.4'

loop_
_geom_angle_atom_site_label_1
_geom_angle_atom_site_label_2
_geom_angle_atom_site_label_3
_geom_angle
_geom_angle_site_symmetry_1
_geom_angle_site_symmetry_3
_geom_angle_publ_flag
N5 Zn1 N8 115.1(2) . . ?
N5 Zn1 N2 121.42(17) . . ?
N8 Zn1 N2 123.30(18) . . ?
N5 Zn1 N1 102.84(15) . . ?
N8 Zn1 N1 96.46(17) . . ?
N2 Zn1 N1 76.21(13) . . ?
N5 Zn1 O1 96.26(14) . . ?
N8 Zn1 O1 97.18(16) . . ?
N2 Zn1 O1 73.08(10) . . ?
N1 Zn1 O1 149.06(12) . . ?
C2 S1 C3 90.2(2) . . ?
C3 N1 C1 111.2(4) . . ?
C3 N1 Zn1 109.6(3) . . ?
C1 N1 Zn1 138.5(4) . . ?
C4 N2 N3 119.2(3) . . ?
C4 N2 Zn1 120.5(3) . . ?
N3 N2 Zn1 120.2(2) . . ?
C6 N3 N2 108.7(3) . . ?
C8 N4 C7 110.2(3) . . ?
C8 N4 C9 110.0(3) . . ?
C7 N4 C9 112.0(3) . . ?
C8 N4 C10 108.9(3) . . ?
C7 N4 C10 107.2(3) . . ?
C9 N4 C10 108.5(3) . . ?
N6 N5 Zn1 122.5(3) . . ?
N7 N6 N5 178.5(6) . . ?
N9 N8 Zn1 122.7(5) . . ?
N8 N9 N10 169.2(7) . . ?
C6 O1 Zn1 109.3(2) . . ?
C2 C1 N1 114.5(5) . . ?
C2 C1 H1 122.7 . . ?
N1 C1 H1 122.7 . . ?
C1 C2 S1 110.7(4) . . ?
C1 C2 H2 124.6 . . ?
S1 C2 H2 124.6 . . ?
N1 C3 C4 121.7(3) . . ?
N1 C3 S1 113.4(3) . . ?
C4 C3 S1 124.8(3) . . ?
N2 C4 C3 111.8(3) . . ?
N2 C4 C5 125.2(4) . . ?
C3 C4 C5 123.0(3) . . ?
C4 C5 H5A 109.5 . . ?
C4 C5 H5B 109.5 . . ?
H5A C5 H5B 109.5 . . ?
C4 C5 H5C 109.5 . . ?
H5A C5 H5C 109.5 . . ?
H5B C5 H5C 109.5 . . ?
O1 C6 N3 128.5(3) . . ?
O1 C6 C7 116.6(3) . . ?
N3 C6 C7 114.8(3) . . ?
N4 C7 C6 115.2(3) . . ?
N4 C7 H7A 108.5 . . ?
C6 C7 H7A 108.5 . . ?
N4 C7 H7B 108.5 . . ?
C6 C7 H7B 108.5 . . ?
H7A C7 H7B 107.5 . . ?
N4 C8 H8A 109.5 . . ?
N4 C8 H8B 109.5 . . ?
H8A C8 H8B 109.5 . . ?
N4 C8 H8C 109.5 . . ?
H8A C8 H8C 109.5 . . ?
H8B C8 H8C 109.5 . . ?
N4 C9 H9A 109.5 . . ?
N4 C9 H9B 109.5 . . ?
H9A C9 H9B 109.5 . . ?
N4 C9 H9C 109.5 . . ?
H9A C9 H9C 109.5 . . ?
H9B C9 H9C 109.5 . . ?
N4 C10 H10A 109.5 . . ?
N4 C10 H10B 109.5 . . ?
H10A C10 H10B 109.5 . . ?
N4 C10 H10C 109.5 . . ?
H10A C10 H10C 109.5 . . ?
H10B C10 H10C 109.5 . . ?

loop_
_geom_bond_atom_site_label_1
_geom_bond_atom_site_label_2
_geom_bond_distance
_geom_bond_site_symmetry_2
_geom_bond_publ_flag
Zn1 N5 1.965(4) . ?
Zn1 N8 2.019(6) . ?
Zn1 N2 2.064(3) . ?
Zn1 N1 2.209(3) . ?
Zn1 O1 2.230(2) . ?
S1 C2 1.693(6) . ?
S1 C3 1.702(4) . ?
N1 C3 1.315(5) . ?
N1 C1 1.373(5) . ?
N2 C4 1.304(4) . ?
N2 N3 1.377(4) . ?
N3 C6 1.323(4) . ?
N4 C8 1.496(5) . ?
N4 C7 1.499(4) . ?
N4 C9 1.501(4) . ?
N4 C10 1.507(4) . ?
N5 N6 1.161(6) . ?
N6 N7 1.158(6) . ?
N8 N9 0.899(5) . ?
N9 N10 1.212(6) . ?
O1 C6 1.244(4) . ?
C1 C2 1.341(7) . ?
C1 H1 0.9300 . ?
C2 H2 0.9300 . ?
C3 C4 1.462(5) . ?
C4 C5 1.477(6) . ?
C5 H5A 0.9600 . ?
C5 H5B 0.9600 . ?
C5 H5C 0.9600 . ?
C6 C7 1.526(5) . ?
C7 H7A 0.9700 . ?
C7 H7B 0.9700 . ?
C8 H8A 0.9600 . ?
C8 H8B 0.9600 . ?
C8 H8C 0.9600 . ?
C9 H9A 0.9600 . ?
C9 H9B 0.9600 . ?
C9 H9C 0.9600 . ?
C10 H10A 0.9600 . ?
C10 H10B 0.9600 . ?
C10 H10C 0.9600 . ?

loop_
_geom_torsion_atom_site_label_1
_geom_torsion_atom_site_label_2
_geom_torsion_atom_site_label_3
_geom_torsion_atom_site_label_4
_geom_torsion
_geom_torsion_site_symmetry_1
_geom_torsion_site_symmetry_2
_geom_torsion_site_symmetry_3
_geom_torsion_site_symmetry_4
_geom_torsion_publ_flag
C4 N2 N3 C6 176.6(3) . . . . ?
Zn1 N2 N3 C6 -2.8(4) . . . . ?
Zn1 N8 N9 N10 -97(3) . . . . ?
C3 N1 C1 C2 -0.3(6) . . . . ?
Zn1 N1 C1 C2 168.8(4) . . . . ?
N1 C1 C2 S1 1.0(6) . . . . ?
C3 S1 C2 C1 -1.1(4) . . . . ?
C1 N1 C3 C4 176.8(4) . . . . ?
Zn1 N1 C3 C4 4.4(5) . . . . ?
C1 N1 C3 S1 -0.6(5) . . . . ?
Zn1 N1 C3 S1 -172.91(17) . . . . ?
C2 S1 C3 N1 1.0(3) . . . . ?
C2 S1 C3 C4 -176.3(3) . . . . ?
N3 N2 C4 C3 -178.0(3) . . . . ?
Zn1 N2 C4 C3 1.4(4) . . . . ?
N3 N2 C4 C5 0.7(6) . . . . ?
Zn1 N2 C4 C5 -179.9(3) . . . . ?
N1 C3 C4 N2 -4.1(5) . . . . ?
S1 C3 C4 N2 172.9(3) . . . . ?
N1 C3 C4 C5 177.1(4) . . . . ?
S1 C3 C4 C5 -5.8(5) . . . . ?
Zn1 O1 C6 N3 4.5(5) . . . . ?
Zn1 O1 C6 C7 -179.6(2) . . . . ?
N2 N3 C6 O1 -1.6(5) . . . . ?
N2 N3 C6 C7 -177.5(3) . . . . ?
C8 N4 C7 C6 -52.4(4) . . . . ?
C9 N4 C7 C6 70.4(4) . . . . ?
C10 N4 C7 C6 -170.7(3) . . . . ?
O1 C6 C7 N4 115.2(4) . . . . ?
N3 C6 C7 N4 -68.4(4) . . . . ?
